data_7161156
loop_
_publ_author_name
'Zhang, Hong'
'Yue, Qi'
'Yao, Zhenyu'
'Yang, Zi'
'Cui, Xiuling'

_publ_section_title
;
 Radical bromination/cascade cyclization: a facile approach towards
 benzimidazole-fused isoquinolinones.
;
_journal_issue 21
_journal_name_full 'Organic &amp; biomolecular chemistry'
_journal_page_first 4422
_journal_page_last 4425
_journal_paper_doi 10.1039/d6ob00380j
_journal_volume 24
_journal_year 2026
_chemical_formula_sum 'C17 H13 Br N2 O'
_chemical_formula_weight 341.20
_space_group_crystal_system monoclinic
_space_group_IT_number 14
_space_group_name_Hall '-P 2ybc'
_space_group_name_H-M_alt 'P 1 21/c 1'
_atom_sites_solution_hydrogens geom
_audit_creation_method SHELXL-2014/7
_audit_update_record
;
2020-12-30 deposited with the CCDC.	2026-05-04 downloaded from the CCDC.
;
_cell_angle_alpha 90
_cell_angle_beta 101.097(3)
_cell_angle_gamma 90
_cell_formula_units_Z 4
_cell_length_a 7.2783(3)
_cell_length_b 13.5508(4)
_cell_length_c 14.8298(5)
_cell_measurement_temperature 293(2)
_cell_volume 1435.27(9)
_computing_structure_refinement 'SHELXL-2014/7 (Sheldrick, 2014)'
_diffrn_ambient_temperature 293(2)
_diffrn_measured_fraction_theta_full 1.000
_diffrn_measured_fraction_theta_max 1.000
_diffrn_radiation_type CuK\a
_diffrn_radiation_wavelength 1.54184
_diffrn_reflns_av_R_equivalents 0.0260
_diffrn_reflns_av_unetI/netI 0.0364
_diffrn_reflns_Laue_measured_fraction_full 1.000
_diffrn_reflns_Laue_measured_fraction_max 1.000
_diffrn_reflns_limit_h_max 8
_diffrn_reflns_limit_h_min -8
_diffrn_reflns_limit_k_max 10
_diffrn_reflns_limit_k_min -16
_diffrn_reflns_limit_l_max 14
_diffrn_reflns_limit_l_min -17
_diffrn_reflns_number 5282
_diffrn_reflns_point_group_measured_fraction_full 1.000
_diffrn_reflns_point_group_measured_fraction_max 1.000
_diffrn_reflns_theta_full 67.076
_diffrn_reflns_theta_max 67.076
_diffrn_reflns_theta_min 4.458
_exptl_absorpt_coefficient_mu 3.898
_exptl_crystal_density_diffrn 1.579
_exptl_crystal_F_000 688
_exptl_crystal_size_max 0.140
_exptl_crystal_size_mid 0.100
_exptl_crystal_size_min 0.080
_refine_diff_density_max 0.448
_refine_diff_density_min -0.711
_refine_diff_density_rms 0.066
_refine_ls_extinction_method none
_refine_ls_goodness_of_fit_ref 1.049
_refine_ls_hydrogen_treatment constr
_refine_ls_matrix_type full
_refine_ls_number_parameters 191
_refine_ls_number_reflns 2568
_refine_ls_number_restraints 0
_refine_ls_restrained_S_all 1.049
_refine_ls_R_factor_all 0.0545
_refine_ls_R_factor_gt 0.0433
_refine_ls_shift/su_max 0.001
_refine_ls_shift/su_mean 0.000
_refine_ls_structure_factor_coef Fsqd
_refine_ls_weighting_details 'w=1/[\s^2^(Fo^2^)+(0.0569P)^2^+0.9250P] where P=(Fo^2^+2Fc^2^)/3'
_refine_ls_weighting_scheme calc
_refine_ls_wR_factor_gt 0.1115
_refine_ls_wR_factor_ref 0.1214
_reflns_Friedel_coverage 0.000
_reflns_number_gt 2079
_reflns_number_total 2568
_reflns_threshold_expression 'I > 2\s(I)'
_cod_data_source_file d6ob00380j2.cif
_cod_data_source_block yq375
_cod_depositor_comments 'Adding full bibliography for 7161156.cif.'
_cod_original_cell_volume 1435.28(8)
_cod_original_sg_symbol_H-M 'P 21/c'
_cod_database_code 7161156
_shelx_shelxl_version_number 2014/7
_shelx_space_group_comment
;
The symmetry employed for this shelxl refinement is uniquely defined
by the following loop, which should always be used as a source of
symmetry information in preference to the above space-group names.
They are only intended as comments.
;
_shelx_estimated_absorpt_t_min 0.611
_shelx_estimated_absorpt_t_max 0.746

loop_
_space_group_symop_operation_xyz
'x, y, z'
'-x, y+1/2, -z+1/2'
'-x, -y, -z'
'x, -y-1/2, z-1/2'

loop_
_atom_site_label
_atom_site_type_symbol
_atom_site_fract_x
_atom_site_fract_y
_atom_site_fract_z
_atom_site_U_iso_or_equiv
_atom_site_adp_type
_atom_site_occupancy
_atom_site_site_symmetry_order
_atom_site_calc_flag
_atom_site_refinement_flags_posn
_atom_site_refinement_flags_adp
_atom_site_refinement_flags_occupancy
_atom_site_disorder_assembly
_atom_site_disorder_group
Br1 Br 0.47741(7) 0.44152(3) 0.37569(3) 0.0674(2) Uani 1 1 d . . . . .
C1 C 0.4037(5) 0.6608(3) 0.2833(2) 0.0420(7) Uani 1 1 d . . . . .
C2 C 0.5945(5) 0.6126(2) 0.2848(2) 0.0389(7) Uani 1 1 d . . . . .
C3 C 0.7459(4) 0.6363(2) 0.3688(2) 0.0372(7) Uani 1 1 d . . . . .
C4 C 0.7230(4) 0.7127(2) 0.4283(2) 0.0365(7) Uani 1 1 d . . . . .
C5 C 0.8683(5) 0.7387(3) 0.5008(2) 0.0450(8) Uani 1 1 d . . . . .
H5 H 0.8518 0.7898 0.5403 0.054 Uiso 1 1 calc R U . . .
C6 C 1.0352(5) 0.6886(3) 0.5134(3) 0.0524(9) Uani 1 1 d . . . . .
H6 H 1.1319 0.7057 0.5616 0.063 Uiso 1 1 calc R U . . .
C7 C 1.0594(5) 0.6129(3) 0.4549(3) 0.0525(9) Uani 1 1 d . . . . .
H7 H 1.1722 0.5787 0.4639 0.063 Uiso 1 1 calc R U . . .
C8 C 0.9167(5) 0.5876(3) 0.3829(3) 0.0464(8) Uani 1 1 d . . . . .
H8 H 0.9355 0.5370 0.3432 0.056 Uiso 1 1 calc R U . . .
C9 C 0.5629(5) 0.5017(3) 0.2718(3) 0.0491(9) Uani 1 1 d . . . . .
H9A H 0.6789 0.4706 0.2641 0.059 Uiso 1 1 calc R U . . .
H9B H 0.4705 0.4902 0.2163 0.059 Uiso 1 1 calc R U . . .
C10 C 0.6586(6) 0.6526(3) 0.1981(2) 0.0547(9) Uani 1 1 d . . . . .
H10A H 0.5671 0.6361 0.1445 0.082 Uiso 1 1 calc R U . . .
H10B H 0.7767 0.6237 0.1935 0.082 Uiso 1 1 calc R U . . .
H10C H 0.6716 0.7231 0.2026 0.082 Uiso 1 1 calc R U . . .
C11 C 0.5488(4) 0.7677(2) 0.4136(2) 0.0352(7) Uani 1 1 d . . . . .
C12 C 0.2558(4) 0.8065(2) 0.3452(2) 0.0356(7) Uani 1 1 d . . . . .
C13 C 0.3256(4) 0.8704(2) 0.4174(2) 0.0375(7) Uani 1 1 d . . . . .
C14 C 0.2177(5) 0.9488(3) 0.4377(3) 0.0481(8) Uani 1 1 d . . . . .
H14 H 0.2621 0.9916 0.4861 0.058 Uiso 1 1 calc R U . . .
C15 C 0.0425(6) 0.9610(3) 0.3839(3) 0.0545(9) Uani 1 1 d . . . . .
H15 H -0.0323 1.0132 0.3958 0.065 Uiso 1 1 calc R U . . .
C16 C -0.0245(5) 0.8964(3) 0.3120(3) 0.0531(9) Uani 1 1 d . . . . .
H16 H -0.1434 0.9066 0.2769 0.064 Uiso 1 1 calc R U . . .
C17 C 0.0802(5) 0.8178(3) 0.2912(2) 0.0453(8) Uani 1 1 d . . . . .
H17 H 0.0350 0.7747 0.2432 0.054 Uiso 1 1 calc R U . . .
N1 N 0.4014(3) 0.73937(19) 0.34266(18) 0.0346(6) Uani 1 1 d . . . . .
N2 N 0.5081(4) 0.8446(2) 0.45842(18) 0.0408(6) Uani 1 1 d . . . . .
O1 O 0.2654(4) 0.6375(2) 0.2294(2) 0.0632(8) Uani 1 1 d . . . . .

loop_
_atom_site_aniso_label
_atom_site_aniso_U_11
_atom_site_aniso_U_22
_atom_site_aniso_U_33
_atom_site_aniso_U_23
_atom_site_aniso_U_13
_atom_site_aniso_U_12
Br1 0.0654(3) 0.0597(3) 0.0701(3) 0.0112(2) -0.0039(2) -0.0123(2)
C1 0.0439(19) 0.0412(18) 0.0379(17) -0.0080(14) 0.0002(14) -0.0018(14)
C2 0.0414(17) 0.0376(17) 0.0362(17) -0.0075(13) 0.0036(13) -0.0010(13)
C3 0.0397(17) 0.0378(16) 0.0334(16) 0.0002(13) 0.0053(12) -0.0013(13)
C4 0.0378(17) 0.0406(17) 0.0293(15) 0.0017(13) 0.0020(12) -0.0013(13)
C5 0.0442(18) 0.052(2) 0.0362(17) -0.0044(15) 0.0005(13) -0.0001(16)
C6 0.0414(19) 0.067(2) 0.0433(19) 0.0053(17) -0.0065(15) 0.0003(17)
C7 0.0379(18) 0.060(2) 0.057(2) 0.0115(18) 0.0023(15) 0.0084(16)
C8 0.0438(19) 0.0452(19) 0.050(2) 0.0009(16) 0.0083(15) 0.0054(15)
C9 0.055(2) 0.042(2) 0.049(2) -0.0134(15) 0.0063(16) -0.0001(16)
C10 0.059(2) 0.063(2) 0.0408(19) -0.0018(17) 0.0068(16) -0.0007(19)
C11 0.0365(16) 0.0406(17) 0.0259(14) -0.0035(12) -0.0001(11) -0.0008(13)
C12 0.0351(16) 0.0357(16) 0.0364(16) 0.0018(13) 0.0080(12) -0.0028(13)
C13 0.0394(17) 0.0382(16) 0.0351(16) -0.0001(13) 0.0080(13) -0.0008(13)
C14 0.053(2) 0.0428(19) 0.050(2) -0.0056(15) 0.0154(16) 0.0049(16)
C15 0.052(2) 0.050(2) 0.066(2) 0.0039(18) 0.0219(18) 0.0119(17)
C16 0.0339(18) 0.063(2) 0.062(2) 0.0112(19) 0.0081(16) 0.0069(17)
C17 0.0337(17) 0.054(2) 0.0450(19) 0.0014(16) 0.0009(14) -0.0019(15)
N1 0.0310(13) 0.0354(14) 0.0355(13) -0.0038(11) 0.0017(10) -0.0020(10)
N2 0.0412(15) 0.0435(15) 0.0357(14) -0.0082(12) 0.0022(11) -0.0007(12)
O1 0.0467(15) 0.0666(18) 0.0662(17) -0.0305(15) -0.0142(13) 0.0037(13)

loop_
_atom_type_symbol
_atom_type_description
_atom_type_scat_dispersion_real
_atom_type_scat_dispersion_imag
_atom_type_scat_source
C C 0.0181 0.0091 'International Tables Vol C Tables 4.2.6.8 and 6.1.1.4'
H H 0.0000 0.0000 'International Tables Vol C Tables 4.2.6.8 and 6.1.1.4'
Br Br -0.6763 1.2805 'International Tables Vol C Tables 4.2.6.8 and 6.1.1.4'
N N 0.0311 0.0180 'International Tables Vol C Tables 4.2.6.8 and 6.1.1.4'
O O 0.0492 0.0322 'International Tables Vol C Tables 4.2.6.8 and 6.1.1.4'

loop_
_geom_angle_atom_site_label_1
_geom_angle_atom_site_label_2
_geom_angle_atom_site_label_3
_geom_angle
_geom_angle_site_symmetry_1
_geom_angle_site_symmetry_3
_geom_angle_publ_flag
O1 C1 N1 121.0(3) . . ?
O1 C1 C2 122.6(3) . . ?
N1 C1 C2 116.2(3) . . ?
C9 C2 C3 112.2(3) . . ?
C9 C2 C1 107.7(3) . . ?
C3 C2 C1 115.5(3) . . ?
C9 C2 C10 107.6(3) . . ?
C3 C2 C10 108.5(3) . . ?
C1 C2 C10 104.8(3) . . ?
C8 C3 C4 118.1(3) . . ?
C8 C3 C2 120.4(3) . . ?
C4 C3 C2 121.2(3) . . ?
C3 C4 C5 120.6(3) . . ?
C3 C4 C11 119.6(3) . . ?
C5 C4 C11 119.7(3) . . ?
C6 C5 C4 119.9(3) . . ?
C6 C5 H5 120.1 . . ?
C4 C5 H5 120.1 . . ?
C5 C6 C7 120.0(3) . . ?
C5 C6 H6 120.0 . . ?
C7 C6 H6 120.0 . . ?
C6 C7 C8 120.3(3) . . ?
C6 C7 H7 119.9 . . ?
C8 C7 H7 119.9 . . ?
C7 C8 C3 121.1(4) . . ?
C7 C8 H8 119.5 . . ?
C3 C8 H8 119.5 . . ?
C2 C9 Br1 112.0(2) . . ?
C2 C9 H9A 109.2 . . ?
Br1 C9 H9A 109.2 . . ?
C2 C9 H9B 109.2 . . ?
Br1 C9 H9B 109.2 . . ?
H9A C9 H9B 107.9 . . ?
C2 C10 H10A 109.5 . . ?
C2 C10 H10B 109.5 . . ?
H10A C10 H10B 109.5 . . ?
C2 C10 H10C 109.5 . . ?
H10A C10 H10C 109.5 . . ?
H10B C10 H10C 109.5 . . ?
N2 C11 N1 112.7(3) . . ?
N2 C11 C4 127.8(3) . . ?
N1 C11 C4 119.5(3) . . ?
C17 C12 C13 122.5(3) . . ?
C17 C12 N1 132.5(3) . . ?
C13 C12 N1 105.0(3) . . ?
C14 C13 C12 120.3(3) . . ?
C14 C13 N2 128.9(3) . . ?
C12 C13 N2 110.8(3) . . ?
C15 C14 C13 117.7(3) . . ?
C15 C14 H14 121.1 . . ?
C13 C14 H14 121.1 . . ?
C14 C15 C16 121.1(3) . . ?
C14 C15 H15 119.5 . . ?
C16 C15 H15 119.5 . . ?
C17 C16 C15 122.0(4) . . ?
C17 C16 H16 119.0 . . ?
C15 C16 H16 119.0 . . ?
C16 C17 C12 116.5(3) . . ?
C16 C17 H17 121.8 . . ?
C12 C17 H17 121.8 . . ?
C1 N1 C12 128.2(3) . . ?
C1 N1 C11 125.9(3) . . ?
C12 N1 C11 105.9(3) . . ?
C11 N2 C13 105.6(3) . . ?

loop_
_geom_bond_atom_site_label_1
_geom_bond_atom_site_label_2
_geom_bond_distance
_geom_bond_site_symmetry_2
_geom_bond_publ_flag
Br1 C9 1.949(4) . ?
C1 O1 1.201(4) . ?
C1 N1 1.383(4) . ?
C1 C2 1.532(5) . ?
C2 C9 1.526(5) . ?
C2 C3 1.530(4) . ?
C2 C10 1.548(5) . ?
C3 C8 1.388(5) . ?
C3 C4 1.391(5) . ?
C4 C5 1.400(4) . ?
C4 C11 1.451(4) . ?
C5 C6 1.373(5) . ?
C5 H5 0.9300 . ?
C6 C7 1.376(6) . ?
C6 H6 0.9300 . ?
C7 C8 1.382(5) . ?
C7 H7 0.9300 . ?
C8 H8 0.9300 . ?
C9 H9A 0.9700 . ?
C9 H9B 0.9700 . ?
C10 H10A 0.9600 . ?
C10 H10B 0.9600 . ?
C10 H10C 0.9600 . ?
C11 N2 1.300(4) . ?
C11 N1 1.404(4) . ?
C12 C17 1.380(5) . ?
C12 C13 1.394(4) . ?
C12 N1 1.403(4) . ?
C13 C14 1.388(5) . ?
C13 N2 1.395(4) . ?
C14 C15 1.378(6) . ?
C14 H14 0.9300 . ?
C15 C16 1.394(6) . ?
C15 H15 0.9300 . ?
C16 C17 1.379(5) . ?
C16 H16 0.9300 . ?
C17 H17 0.9300 . ?

loop_
_geom_torsion_atom_site_label_1
_geom_torsion_atom_site_label_2
_geom_torsion_atom_site_label_3
_geom_torsion_atom_site_label_4
_geom_torsion
_geom_torsion_site_symmetry_1
_geom_torsion_site_symmetry_2
_geom_torsion_site_symmetry_3
_geom_torsion_site_symmetry_4
_geom_torsion_publ_flag
O1 C1 C2 C9 -42.3(5) . . . . ?
N1 C1 C2 C9 143.1(3) . . . . ?
O1 C1 C2 C3 -168.6(3) . . . . ?
N1 C1 C2 C3 16.8(4) . . . . ?
O1 C1 C2 C10 72.1(4) . . . . ?
N1 C1 C2 C10 -102.5(3) . . . . ?
C9 C2 C3 C8 48.2(4) . . . . ?
C1 C2 C3 C8 172.2(3) . . . . ?
C10 C2 C3 C8 -70.5(4) . . . . ?
C9 C2 C3 C4 -137.4(3) . . . . ?
C1 C2 C3 C4 -13.5(5) . . . . ?
C10 C2 C3 C4 103.8(4) . . . . ?
C8 C3 C4 C5 -0.5(5) . . . . ?
C2 C3 C4 C5 -175.0(3) . . . . ?
C8 C3 C4 C11 177.7(3) . . . . ?
C2 C3 C4 C11 3.3(5) . . . . ?
C3 C4 C5 C6 0.0(5) . . . . ?
C11 C4 C5 C6 -178.2(3) . . . . ?
C4 C5 C6 C7 0.0(6) . . . . ?
C5 C6 C7 C8 0.5(6) . . . . ?
C6 C7 C8 C3 -1.0(6) . . . . ?
C4 C3 C8 C7 1.0(5) . . . . ?
C2 C3 C8 C7 175.5(3) . . . . ?
C3 C2 C9 Br1 61.6(3) . . . . ?
C1 C2 C9 Br1 -66.6(3) . . . . ?
C10 C2 C9 Br1 -179.1(2) . . . . ?
C3 C4 C11 N2 -175.2(3) . . . . ?
C5 C4 C11 N2 3.0(5) . . . . ?
C3 C4 C11 N1 3.8(5) . . . . ?
C5 C4 C11 N1 -178.0(3) . . . . ?
C17 C12 C13 C14 0.4(5) . . . . ?
N1 C12 C13 C14 178.3(3) . . . . ?
C17 C12 C13 N2 -177.8(3) . . . . ?
N1 C12 C13 N2 0.1(3) . . . . ?
C12 C13 C14 C15 -0.6(5) . . . . ?
N2 C13 C14 C15 177.2(3) . . . . ?
C13 C14 C15 C16 0.5(6) . . . . ?
C14 C15 C16 C17 0.0(6) . . . . ?
C15 C16 C17 C12 -0.2(6) . . . . ?
C13 C12 C17 C16 0.1(5) . . . . ?
N1 C12 C17 C16 -177.2(3) . . . . ?
O1 C1 N1 C12 -6.1(6) . . . . ?
C2 C1 N1 C12 168.6(3) . . . . ?
O1 C1 N1 C11 174.0(3) . . . . ?
C2 C1 N1 C11 -11.3(5) . . . . ?
C17 C12 N1 C1 -2.3(6) . . . . ?
C13 C12 N1 C1 -179.9(3) . . . . ?
C17 C12 N1 C11 177.6(3) . . . . ?
C13 C12 N1 C11 0.0(3) . . . . ?
N2 C11 N1 C1 179.8(3) . . . . ?
C4 C11 N1 C1 0.6(5) . . . . ?
N2 C11 N1 C12 -0.1(4) . . . . ?
C4 C11 N1 C12 -179.3(3) . . . . ?
N1 C11 N2 C13 0.2(4) . . . . ?
C4 C11 N2 C13 179.3(3) . . . . ?
C14 C13 N2 C11 -178.2(3) . . . . ?
C12 C13 N2 C11 -0.2(4) . . . . ?
